data_2102175
loop_
_publ_author_name
'Madhavi, N. N. L.'
'Desiraju, Gautam R.'
'Bilton, Claire'
'Howard, Judith A. K.'
'Allen, Frank H.'

_publ_section_title
;Crystal engineering in the <i>gem</i>-alkynol family: interplay between
 strong and weak interactions in structures of
 2,3,5,6-tetrahalo[F,Cl,Br]-<i>trans</i>-1,4-diethynylcyclohexa-2,5-diene-1,4-diols
;
_journal_coeditor_code BM0033
_journal_issue 6
_journal_name_full 'Acta Crystallographica Section B'
_journal_page_first 1063
_journal_page_last 1070
_journal_paper_doi 10.1107/S0108768100011496
_journal_volume 56
_journal_year 2000
_chemical_formula_moiety 'C10 H4 F4 O2'
_chemical_formula_sum 'C10 H4 F4 O2'
_chemical_formula_weight 232.13
_chemical_melting_point 132.5(5)
_chemical_name_systematic ' 2,3,5,6-tetrafluoro-trans-1,4-diethynyl-cyclohexa-2,5-diene-1,4-diol'
_space_group_IT_number 2
_symmetry_cell_setting triclinic
_symmetry_space_group_name_Hall '-P 1'
_symmetry_space_group_name_H-M 'P -1'
_atom_sites_solution_hydrogens difmap
_atom_sites_solution_primary direct
_atom_sites_solution_secondary difmap
_audit_creation_method SHELXL-97
_cell_angle_alpha 93.73(3)
_cell_angle_beta 98.73(3)
_cell_angle_gamma 114.46(3)
_cell_formula_units_Z 3
_cell_length_a 8.9002(18)
_cell_length_b 9.2388(18)
_cell_length_c 9.6721(19)
_cell_measurement_reflns_used 999
_cell_measurement_temperature 150
_cell_measurement_theta_max 30.57
_cell_measurement_theta_min 0.16
_cell_volume 708.3(3)
_computing_cell_refinement 'Bruker SMART (Bruker Systems Inc., 1999a)'
_computing_data_collection 'Bruker SMART (Bruker Systems Inc., 1999a)'
_computing_data_reduction 'Bruker SAINT (Bruker Systems Inc., 1999b)'
_computing_molecular_graphics 'SHELXL97 (Sheldrick, 1997)'
_computing_publication_material 'SHELXL97 (Sheldrick, 1997)'
_computing_structure_refinement 'SHELXL97 (Sheldrick, 1997)'
_computing_structure_solution 'SHELXS97 (Sheldrick, 1997)'
_diffrn_ambient_temperature 150
_diffrn_detector_area_resol_mean 'not relevant'
_diffrn_measured_fraction_theta_full 0.909
_diffrn_measured_fraction_theta_max 0.909
_diffrn_measurement_device_type 'Bruker SMART CCD'
_diffrn_measurement_method \w
_diffrn_radiation_monochromator graphite
_diffrn_radiation_source 'fine-focus sealed tube'
_diffrn_radiation_type MoK\a
_diffrn_radiation_wavelength 0.71073
_diffrn_reflns_av_R_equivalents 0.0288
_diffrn_reflns_av_sigmaI/netI 0.0207
_diffrn_reflns_limit_h_max 12
_diffrn_reflns_limit_h_min -12
_diffrn_reflns_limit_k_max 12
_diffrn_reflns_limit_k_min -12
_diffrn_reflns_limit_l_max 13
_diffrn_reflns_limit_l_min -13
_diffrn_reflns_number 8674
_diffrn_reflns_theta_full 29.88
_diffrn_reflns_theta_max 29.88
_diffrn_reflns_theta_min 2.15
_exptl_absorpt_coefficient_mu 0.165
_exptl_absorpt_correction_T_max 0.382
_exptl_absorpt_correction_T_min 0.289
_exptl_absorpt_correction_type empirical
_exptl_absorpt_process_details '(XPREP in SHELX97; Sheldrick, 1997)'
_exptl_crystal_colour colourless
_exptl_crystal_density_diffrn 1.633
_exptl_crystal_density_method 'not measured'
_exptl_crystal_description block
_exptl_crystal_F_000 348
_exptl_crystal_size_max 0.7
_exptl_crystal_size_mid 0.3
_exptl_crystal_size_min 0.2
_refine_diff_density_max 0.456
_refine_diff_density_min -0.239
_refine_diff_density_rms 0.051
_refine_ls_extinction_coef 0.080(5)
_refine_ls_extinction_expression Fc^*^=kFc[1+0.001xFc^2^\l^3^/sin(2\q)]^-1/4^
_refine_ls_extinction_method SHELXL
_refine_ls_goodness_of_fit_ref 1.031
_refine_ls_hydrogen_treatment refall
_refine_ls_matrix_type full
_refine_ls_number_parameters 242
_refine_ls_number_reflns 3722
_refine_ls_number_restraints 0
_refine_ls_restrained_S_all 1.031
_refine_ls_R_factor_all 0.0371
_refine_ls_R_factor_gt 0.0336
_refine_ls_shift/su_max 0.001
_refine_ls_shift/su_mean 0.000
_refine_ls_structure_factor_coef Fsqd
_refine_ls_weighting_details 'calc w=1/[\s^2^(Fo^2^)+(0.0484P)^2^+0.2454P] where P=(Fo^2^+2Fc^2^)/3'
_refine_ls_weighting_scheme calc
_refine_ls_wR_factor_gt 0.0895
_refine_ls_wR_factor_ref 0.0928
_reflns_number_gt 3376
_reflns_number_total 3722
_reflns_threshold_expression >2sigma(I)
_cod_data_source_file bm0033.cif
_cod_data_source_block 7
_cod_depositor_comments
;
The following automatic conversions were performed:

'_chemical_melting_point' value '132-133' was changed to '132.5(5)' -
the average value was taken and precision was estimated.

Automatic conversion script
Id: cif_fix_values 1646 2011-03-28 12:23:43Z adriana 

The following automatic conversions were performed:

'_chemical_melting_point' value '132-133' was changed to '132.5(5)' -
the average value was taken and precision was estimated.

Automatic conversion script
Id: cif_fix_values 1715 2011-07-08 13:25:40Z adriana 
;
_cod_original_cell_volume 708.3(2)
_cod_original_sg_symbol_H-M P-1
_cod_database_code 2102175

loop_
_symmetry_equiv_pos_as_xyz
'x, y, z'
'-x, -y, -z'

loop_
_atom_site_label
_atom_site_type_symbol
_atom_site_fract_x
_atom_site_fract_y
_atom_site_fract_z
_atom_site_U_iso_or_equiv
_atom_site_adp_type
_atom_site_occupancy
_atom_site_symmetry_multiplicity
_atom_site_calc_flag
F1 F 0.13140(9) 0.32812(9) 0.85824(8) 0.02992(17) Uani 1 1 d
F2 F 0.10278(9) 0.82232(8) 0.99013(8) 0.02855(17) Uani 1 1 d
F21 F -0.45397(9) -0.00542(9) 0.78559(7) 0.02882(17) Uani 1 1 d
F11 F 0.54677(9) 0.58373(9) 1.23827(7) 0.03106(18) Uani 1 1 d
O21 O -0.70633(11) -0.25896(9) 0.57778(9) 0.02384(17) Uani 1 1 d
F22 F -0.18494(8) 0.15228(9) 0.66778(7) 0.02902(17) Uani 1 1 d
O11 O 0.24851(10) 0.53620(9) 1.34412(8) 0.02313(17) Uani 1 1 d
F12 F 0.18252(8) 0.32907(9) 1.54950(8) 0.03013(17) Uani 1 1 d
O1 O 0.09274(10) 0.60128(10) 0.76376(8) 0.02489(18) Uani 1 1 d
C24 C -0.47257(14) -0.00009(12) 0.64633(10) 0.0204(2) Uani 1 1 d
C3 C 0.13028(13) 0.58530(12) 0.91000(10) 0.0196(2) Uani 1 1 d
C5 C 0.05022(13) 0.66421(12) 0.99688(11) 0.0204(2) Uani 1 1 d
C13 C 0.34702(13) 0.44886(12) 1.37978(11) 0.0197(2) Uani 1 1 d
C23 C -0.65179(13) -0.09123(12) 0.56684(11) 0.0197(2) Uani 1 1 d
C12 C 0.27270(14) 0.29858(13) 1.27786(12) 0.0235(2) Uani 1 1 d
C25 C -0.34131(13) 0.07603(12) 0.58808(11) 0.0205(2) Uani 1 1 d
C14 C 0.52767(13) 0.54587(13) 1.36766(11) 0.0212(2) Uani 1 1 d
C15 C 0.34023(13) 0.40981(12) 1.52821(11) 0.0207(2) Uani 1 1 d
C4 C 0.06470(13) 0.40977(13) 0.92853(11) 0.0205(2) Uani 1 1 d
C22 C -0.76156(14) -0.02754(13) 0.62251(12) 0.0246(2) Uani 1 1 d
C1 C 0.46278(16) 0.73049(19) 0.99717(14) 0.0373(3) Uani 1 1 d
C2 C 0.31531(14) 0.66562(14) 0.95594(11) 0.0248(2) Uani 1 1 d
C21 C -0.85068(17) 0.02473(16) 0.66346(15) 0.0344(3) Uani 1 1 d
C11 C 0.21624(16) 0.17711(15) 1.19891(14) 0.0305(2) Uani 1 1 d
H11A H 0.264(2) 0.601(2) 1.417(2) 0.041(5) Uiso 1 1 d
H11 H 0.175(2) 0.081(2) 1.137(2) 0.046(5) Uiso 1 1 d
H21A H -0.758(3) -0.281(2) 0.642(2) 0.050(5) Uiso 1 1 d
H21 H -0.924(3) 0.069(2) 0.692(2) 0.053(5) Uiso 1 1 d
H1A H -0.018(3) 0.560(2) 0.735(2) 0.051(5) Uiso 1 1 d
H1 H 0.582(3) 0.786(3) 1.037(2) 0.067(6) Uiso 1 1 d

loop_
_atom_site_aniso_label
_atom_site_aniso_U_11
_atom_site_aniso_U_22
_atom_site_aniso_U_33
_atom_site_aniso_U_23
_atom_site_aniso_U_13
_atom_site_aniso_U_12
F1 0.0307(4) 0.0319(4) 0.0319(4) -0.0009(3) 0.0119(3) 0.0169(3)
F2 0.0314(4) 0.0187(3) 0.0331(4) 0.0056(3) 0.0060(3) 0.0082(3)
F21 0.0346(4) 0.0356(4) 0.0164(3) 0.0063(3) 0.0058(3) 0.0145(3)
F11 0.0311(4) 0.0410(4) 0.0206(3) 0.0122(3) 0.0069(3) 0.0133(3)
O21 0.0300(4) 0.0176(3) 0.0255(4) 0.0059(3) 0.0130(3) 0.0088(3)
F22 0.0207(3) 0.0316(4) 0.0273(3) 0.0024(3) -0.0014(3) 0.0064(3)
O11 0.0241(4) 0.0240(4) 0.0232(4) 0.0011(3) -0.0007(3) 0.0143(3)
F12 0.0187(3) 0.0355(4) 0.0327(4) 0.0098(3) 0.0080(3) 0.0066(3)
O1 0.0205(4) 0.0346(4) 0.0173(3) 0.0079(3) 0.0050(3) 0.0086(3)
C24 0.0248(5) 0.0208(5) 0.0164(4) 0.0036(3) 0.0038(4) 0.0104(4)
C3 0.0186(4) 0.0234(5) 0.0167(4) 0.0049(3) 0.0049(3) 0.0079(4)
C5 0.0210(5) 0.0184(4) 0.0205(4) 0.0029(3) 0.0028(4) 0.0075(4)
C13 0.0194(4) 0.0201(4) 0.0200(4) 0.0028(3) 0.0015(3) 0.0098(4)
C23 0.0212(5) 0.0178(4) 0.0206(5) 0.0045(3) 0.0066(4) 0.0080(4)
C12 0.0223(5) 0.0248(5) 0.0245(5) 0.0032(4) 0.0031(4) 0.0118(4)
C25 0.0200(5) 0.0198(4) 0.0198(4) 0.0024(3) 0.0015(4) 0.0074(4)
C14 0.0233(5) 0.0225(5) 0.0194(5) 0.0060(4) 0.0057(4) 0.0104(4)
C15 0.0184(5) 0.0211(5) 0.0232(5) 0.0053(4) 0.0059(4) 0.0080(4)
C4 0.0211(5) 0.0224(5) 0.0190(4) 0.0010(4) 0.0046(4) 0.0106(4)
C22 0.0244(5) 0.0222(5) 0.0276(5) 0.0048(4) 0.0086(4) 0.0090(4)
C1 0.0224(6) 0.0503(8) 0.0322(6) 0.0132(5) 0.0046(5) 0.0081(5)
C2 0.0221(5) 0.0298(5) 0.0214(5) 0.0076(4) 0.0061(4) 0.0089(4)
C21 0.0345(6) 0.0317(6) 0.0445(7) 0.0079(5) 0.0180(5) 0.0177(5)
C11 0.0312(6) 0.0276(6) 0.0313(6) -0.0010(4) 0.0029(5) 0.0130(5)

loop_
_atom_type_symbol
_atom_type_description
_atom_type_scat_dispersion_real
_atom_type_scat_dispersion_imag
_atom_type_scat_source
C C 0.0033 0.0016 'International Tables Vol C Tables 4.2.6.8 and 6.1.1.4'
H H 0.0000 0.0000 'International Tables Vol C Tables 4.2.6.8 and 6.1.1.4'
O O 0.0106 0.0060 'International Tables Vol C Tables 4.2.6.8 and 6.1.1.4'
F F 0.0171 0.0103 'International Tables Vol C Tables 4.2.6.8 and 6.1.1.4'

loop_
_geom_angle_atom_site_label_1
_geom_angle_atom_site_label_2
_geom_angle_atom_site_label_3
_geom_angle
_geom_angle_site_symmetry_1
_geom_angle_site_symmetry_3
C4 F1 F22 90.58(6) . .
C5 F2 F1 59.41(6) . 2_567
C14 F11 F1 122.52(7) . 2_667
C23 O21 H21A 109.3(14) . .
C25 F22 F1 173.72(7) . .
C13 O11 H11A 107.3(12) . .
C15 F12 F11 58.65(6) . 2_668
C15 F12 F1 71.00(7) . 1_554
F11 F12 F1 128.58(3) 2_668 1_554
C3 O1 H1A 109.4(13) . .
C25 C24 F21 121.05(10) . .
C25 C24 C23 125.09(9) . .
F21 C24 C23 113.84(9) . .
O1 C3 C2 107.20(9) . .
O1 C3 C5 110.26(9) . .
C2 C3 C5 109.96(9) . .
O1 C3 C4 110.33(9) . .
C2 C3 C4 110.07(9) . .
C5 C3 C4 109.02(8) . .
C4 C5 F2 120.64(10) 2_567 .
C4 C5 C3 125.45(10) 2_567 .
F2 C5 C3 113.89(9) . .
O11 C13 C12 107.14(9) . .
O11 C13 C15 109.96(9) . .
C12 C13 C15 110.04(9) . .
O11 C13 C14 110.57(9) . .
C12 C13 C14 109.47(9) . .
C15 C13 C14 109.63(9) . .
O21 C23 C22 111.66(9) . .
O21 C23 C24 108.92(9) . .
C22 C23 C24 110.27(9) . .
O21 C23 C25 106.61(9) . 2_456
C22 C23 C25 109.85(9) . 2_456
C24 C23 C25 109.46(9) . 2_456
C11 C12 C13 178.10(12) . .
C24 C25 F22 120.83(10) . .
C24 C25 C23 125.41(10) . 2_456
F22 C25 C23 113.74(9) . 2_456
C15 C14 F11 120.87(10) 2_668 .
C15 C14 C13 125.11(10) 2_668 .
F11 C14 C13 114.01(9) . .
C14 C15 F12 121.33(10) 2_668 .
C14 C15 C13 125.25(10) 2_668 .
F12 C15 C13 113.36(9) . .
C5 C4 F1 120.41(10) 2_567 .
C5 C4 C3 125.46(10) 2_567 .
F1 C4 C3 114.12(9) . .
C21 C22 C23 178.11(13) . .
C2 C1 H1 176.3(13) . .
C1 C2 C3 177.83(12) . .
C22 C21 H21 177.2(12) . .
C12 C11 H11 178.4(11) . .

loop_
_geom_bond_atom_site_label_1
_geom_bond_atom_site_label_2
_geom_bond_distance
_geom_bond_site_symmetry_2
F1 C4 1.3455(12) .
F1 F22 2.8649(17) .
F2 C5 1.3464(12) .
F2 F1 2.6873(14) 2_567
F21 C24 1.3386(12) .
F11 C14 1.3378(12) .
F11 F1 2.9527(13) 2_667
O21 C23 1.4361(13) .
O21 H21A 0.81(2) .
F22 C25 1.3487(13) .
O11 C13 1.4384(12) .
O11 H11A 0.851(19) .
F12 C15 1.3453(13) .
F12 F11 2.7098(15) 2_668
F12 F1 16.294(3) 1_554
O1 C3 1.4348(12) .
O1 H1A 0.88(2) .
C24 C25 1.3221(15) .
C24 C23 1.5085(16) .
C3 C2 1.4775(16) .
C3 C5 1.5091(15) .
C3 C4 1.5128(15) .
C5 C4 1.3203(16) 2_567
C13 C12 1.4833(16) .
C13 C15 1.5069(14) .
C13 C14 1.5099(15) .
C23 C22 1.4782(15) .
C23 C25 1.5084(14) 2_456
C12 C11 1.1832(18) .
C25 C23 1.5084(14) 2_456
C14 C15 1.3238(16) 2_668
C15 C14 1.3238(16) 2_668
C4 C5 1.3203(15) 2_567
C22 C21 1.1862(18) .
C1 C2 1.1829(18) .
C1 H1 0.97(2) .
C21 H21 0.96(2) .
C11 H11 0.936(19) .
